data_7243344
loop_
_publ_author_name
'Sharma, Pragati R.'
'Pandey, Shubham'
'Malik, Apoorva'
'Choudhary, Ganpat'
'Soni, Vineet K.'
'Sharma, Rakesh K.'

_publ_section_title
;
 Calix[4]amido crown functionalized visible sensors for cyanide and iodide
 anions
;
_journal_issue 43
_journal_name_full 'RSC Advances'
_journal_page_first 26644
_journal_page_last 26654
_journal_paper_doi 10.1039/D1RA03608D
_journal_volume 11
_journal_year 2021
_chemical_formula_sum 'C46 H47 Cl3 N4 O10'
_chemical_formula_weight 922.23
_space_group_crystal_system monoclinic
_space_group_IT_number 14
_space_group_name_Hall '-P 2ybc'
_space_group_name_H-M_alt 'P 1 21/c 1'
_atom_sites_solution_hydrogens geom
_atom_sites_solution_primary direct
_atom_sites_solution_secondary difmap
_audit_creation_method SHELXL-2013
_audit_update_record
;
2016-09-23 deposited with the CCDC.	2021-07-29 downloaded from the CCDC.
;
_cell_angle_alpha 90
_cell_angle_beta 105.478(3)
_cell_angle_gamma 90
_cell_formula_units_Z 4
_cell_length_a 14.3406(8)
_cell_length_b 17.5842(11)
_cell_length_c 19.2583(11)
_cell_measurement_reflns_used 1812
_cell_measurement_temperature 298(2)
_cell_measurement_theta_max 19.59
_cell_measurement_theta_min 2.44
_cell_volume 4680.2(5)
_computing_cell_refinement 'Bruker SMART'
_computing_data_collection 'Bruker SMART'
_computing_data_reduction 'Bruker SAINT'
_computing_molecular_graphics 'Bruker SHELXTL'
_computing_publication_material 'Bruker SHELXTL'
_computing_structure_refinement 'SHELXL-2013 (Sheldrick, 2013)'
_computing_structure_solution 'SHELXL-2013 (Sheldrick, 2013)'
_diffrn_ambient_temperature 298(2)
_diffrn_measured_fraction_theta_full 0.969
_diffrn_measured_fraction_theta_max 0.998
_diffrn_measurement_device_type 'CCD area detector'
_diffrn_measurement_method 'phi and omega scans'
_diffrn_radiation_type MoK\a
_diffrn_radiation_wavelength 0.71073
_diffrn_reflns_av_R_equivalents 0.0333
_diffrn_reflns_av_unetI/netI 0.0357
_diffrn_reflns_Laue_measured_fraction_full 0.969
_diffrn_reflns_Laue_measured_fraction_max 0.998
_diffrn_reflns_limit_h_max 17
_diffrn_reflns_limit_h_min -16
_diffrn_reflns_limit_k_max 20
_diffrn_reflns_limit_k_min -19
_diffrn_reflns_limit_l_max 22
_diffrn_reflns_limit_l_min -22
_diffrn_reflns_number 36229
_diffrn_reflns_point_group_measured_fraction_full 0.969
_diffrn_reflns_point_group_measured_fraction_max 0.998
_diffrn_reflns_theta_full 25.242
_diffrn_reflns_theta_max 24.999
_diffrn_reflns_theta_min 1.595
_diffrn_source 'fine-focus sealed tube'
_exptl_absorpt_coefficient_mu 0.256
_exptl_absorpt_correction_type none
_exptl_crystal_colour colorless
_exptl_crystal_density_diffrn 1.309
_exptl_crystal_density_method 'not measured'
_exptl_crystal_description block
_exptl_crystal_F_000 1928
_exptl_crystal_size_max 0.216
_exptl_crystal_size_mid 0.128
_exptl_crystal_size_min 0.113
_refine_diff_density_max 0.475
_refine_diff_density_min -0.789
_refine_diff_density_rms 0.217
_refine_ls_extinction_method none
_refine_ls_goodness_of_fit_ref 1.925
_refine_ls_hydrogen_treatment constr
_refine_ls_matrix_type full
_refine_ls_number_parameters 570
_refine_ls_number_reflns 8200
_refine_ls_number_restraints 0
_refine_ls_restrained_S_all 2.145
_refine_ls_R_factor_all 0.1390
_refine_ls_R_factor_gt 0.0930
_refine_ls_shift/su_max 0.023
_refine_ls_shift/su_mean 0.006
_refine_ls_structure_factor_coef Fsqd
_refine_ls_weighting_details 'w=1/[\s^2^(Fo^2^)+(0.1000P)^2^+0.1671P] where P=(Fo^2^+2Fc^2^)/3'
_refine_ls_weighting_scheme calc
_refine_ls_wR_factor_gt 0.2791
_refine_ls_wR_factor_ref 0.3244
_reflns_Friedel_coverage 0.000
_reflns_number_gt 5666
_reflns_number_total 8217
_reflns_threshold_expression 'I > 2\s(I)'
_cod_data_source_file d1ra03608d2.cif
_cod_data_source_block
9,10,11,12,13,14-Hexahydro-29,32-dihydroxy-28H-4,18-(methano[1,3]benzenomethano)-23,27-metheno-6H,22H-dibenzo[n,w][1,13,4,7,10]dioxatriazacyclotetracosine-7,15(8H,16H)-dione-N-benzyl
_cod_original_sg_symbol_H-M 'P 21/c'
_cod_database_code 7243344
_shelx_space_group_comment
;
The symmetry employed for this shelxl refinement is uniquely defined
by the following loop, which should always be used as a source of
symmetry information in preference to the above space-group names.
They are only intended as comments.
;
_shelxl_version_number 2013-3

loop_
_space_group_symop_operation_xyz
'x, y, z'
'-x, y+1/2, -z+1/2'
'-x, -y, -z'
'x, -y-1/2, z-1/2'

loop_
_atom_site_label
_atom_site_type_symbol
_atom_site_fract_x
_atom_site_fract_y
_atom_site_fract_z
_atom_site_U_iso_or_equiv
_atom_site_adp_type
_atom_site_occupancy
_atom_site_site_symmetry_order
_atom_site_calc_flag
_atom_site_refinement_flags_posn
_atom_site_refinement_flags_adp
_atom_site_refinement_flags_occupancy
_atom_site_disorder_assembly
_atom_site_disorder_group
Cl1 Cl 0.5568(2) 0.25457(17) 0.41660(14) 0.1540(10) Uani 1 1 d . . . . .
Cl2 Cl 0.6002(2) 0.39862(16) 0.48209(15) 0.1593(11) Uani 1 1 d . . . . .
Cl3 Cl 0.41183(16) 0.3723(3) 0.39034(14) 0.2030(18) Uani 1 1 d . . . . .
O1 O 0.0422(2) 0.20790(16) 0.39124(12) 0.0398(7) Uani 1 1 d . . . . .
O2 O 0.1465(2) 0.29329(16) 0.30598(13) 0.0480(8) Uani 1 1 d . . . . .
H2 H 0.1374 0.2832 0.2631 0.072 Uiso 1 1 calc R U . . .
O3 O 0.0789(2) 0.24242(15) 0.16978(12) 0.0376(7) Uani 1 1 d . . . . .
O4 O -0.0534(2) 0.19058(19) 0.24786(14) 0.0503(8) Uani 1 1 d . . . . .
H4 H -0.0212 0.2264 0.2688 0.075 Uiso 1 1 calc R U . . .
O5 O 0.2195(2) 0.08101(19) 0.49339(16) 0.0595(9) Uani 1 1 d . . . . .
O6 O 0.1672(2) 0.07161(17) 0.11246(15) 0.0507(8) Uani 1 1 d . . . . .
O7 O 0.4227(4) -0.0820(3) 0.2283(3) 0.128(2) Uani 1 1 d . . . . .
N1 N 0.2074(3) 0.1447(2) 0.38856(18) 0.0481(10) Uani 1 1 d . . . . .
H1 H 0.1734 0.1759 0.3576 0.058 Uiso 1 1 calc R U . . .
N2 N 0.0725(3) 0.09249(19) 0.18801(17) 0.0418(9) Uani 1 1 d . . . . .
H2A H 0.0422 0.1267 0.2053 0.050 Uiso 1 1 calc R U . . .
N3 N 0.2354(3) 0.0114(2) 0.28567(18) 0.0466(10) Uani 1 1 d . . . . .
N4 N 0.3632(4) 0.0332(3) 0.2041(3) 0.0835(15) Uani 1 1 d . . . . .
H4A H 0.3186 0.0639 0.2089 0.100 Uiso 1 1 calc R U . . .
C1 C -0.0090(3) 0.2709(2) 0.40632(17) 0.0364(10) Uani 1 1 d . . . . .
C2 C -0.1086(3) 0.2641(3) 0.39123(19) 0.0404(11) Uani 1 1 d . . . . .
C3 C -0.1588(4) 0.3272(3) 0.4079(2) 0.0496(12) Uani 1 1 d . . . . .
H3 H -0.2259 0.3251 0.3986 0.060 Uiso 1 1 calc R U . . .
C4 C -0.1103(4) 0.3926(3) 0.4381(2) 0.0508(13) Uani 1 1 d . . . . .
H4B H -0.1443 0.4331 0.4506 0.061 Uiso 1 1 calc R U . . .
C5 C -0.0118(4) 0.3972(3) 0.4495(2) 0.0455(12) Uani 1 1 d . . . . .
H5 H 0.0198 0.4417 0.4686 0.055 Uiso 1 1 calc R U . . .
C6 C 0.0422(3) 0.3374(2) 0.43323(18) 0.0378(10) Uani 1 1 d . . . . .
C7 C 0.1495(3) 0.3470(3) 0.44249(19) 0.0440(11) Uani 1 1 d . . . . .
H7A H 0.1786 0.2975 0.4409 0.053 Uiso 1 1 calc R U . . .
H7B H 0.1787 0.3691 0.4895 0.053 Uiso 1 1 calc R U . . .
C8 C 0.1714(3) 0.3975(2) 0.3848(2) 0.0398(10) Uani 1 1 d . . . . .
C9 C 0.1964(3) 0.4728(3) 0.3992(2) 0.0532(12) Uani 1 1 d . . . . .
H9 H 0.2019 0.4923 0.4450 0.064 Uiso 1 1 calc R U . . .
C10 C 0.2133(4) 0.5194(3) 0.3461(3) 0.0620(14) Uani 1 1 d . . . . .
H10 H 0.2285 0.5704 0.3559 0.074 Uiso 1 1 calc R U . . .
C11 C 0.2077(3) 0.4909(3) 0.2792(3) 0.0525(12) Uani 1 1 d . . . . .
H11 H 0.2203 0.5227 0.2442 0.063 Uiso 1 1 calc R U . . .
C12 C 0.1835(3) 0.4158(3) 0.2622(2) 0.0422(10) Uani 1 1 d . . . . .
C13 C 0.1666(3) 0.3690(2) 0.3167(2) 0.0369(10) Uani 1 1 d . . . . .
C14 C 0.1790(3) 0.3852(3) 0.1874(2) 0.0460(11) Uani 1 1 d . . . . .
H14A H 0.2134 0.4197 0.1637 0.055 Uiso 1 1 calc R U . . .
H14B H 0.2116 0.3364 0.1922 0.055 Uiso 1 1 calc R U . . .
C15 C 0.0766(3) 0.3756(3) 0.1407(2) 0.0423(11) Uani 1 1 d . . . . .
C16 C 0.0252(4) 0.4356(3) 0.1021(2) 0.0524(13) Uani 1 1 d . . . . .
H16 H 0.0552 0.4827 0.1035 0.063 Uiso 1 1 calc R U . . .
C17 C -0.0691(4) 0.4274(3) 0.0615(2) 0.0572(14) Uani 1 1 d . . . . .
H17 H -0.1007 0.4683 0.0346 0.069 Uiso 1 1 calc R U . . .
C18 C -0.1166(4) 0.3600(3) 0.0604(2) 0.0505(12) Uani 1 1 d . . . . .
H18 H -0.1810 0.3560 0.0339 0.061 Uiso 1 1 calc R U . . .
C19 C -0.0699(3) 0.2969(2) 0.09845(18) 0.0412(11) Uani 1 1 d . . . . .
C20 C 0.0271(3) 0.3053(2) 0.13485(19) 0.0403(11) Uani 1 1 d . . . . .
C21 C -0.1247(3) 0.2246(3) 0.0998(2) 0.0478(12) Uani 1 1 d . . . . .
H21A H -0.0791 0.1829 0.1123 0.057 Uiso 1 1 calc R U . . .
H21B H -0.1662 0.2149 0.0519 0.057 Uiso 1 1 calc R U . . .
C22 C -0.1861(3) 0.2267(3) 0.1527(2) 0.0431(11) Uani 1 1 d . . . . .
C23 C -0.2848(4) 0.2443(3) 0.1287(3) 0.0564(13) Uani 1 1 d . . . . .
H23 H -0.3119 0.2553 0.0802 0.068 Uiso 1 1 calc R U . . .
C24 C -0.3422(4) 0.2458(3) 0.1757(3) 0.0645(15) Uani 1 1 d . . . . .
H24 H -0.4076 0.2574 0.1588 0.077 Uiso 1 1 calc R U . . .
C25 C -0.3039(4) 0.2304(3) 0.2463(3) 0.0580(13) Uani 1 1 d . . . . .
H25 H -0.3435 0.2321 0.2774 0.070 Uiso 1 1 calc R U . . .
C26 C -0.2064(3) 0.2119(3) 0.2737(2) 0.0451(11) Uani 1 1 d . . . . .
C27 C -0.1495(3) 0.2114(2) 0.2256(2) 0.0408(10) Uani 1 1 d . . . . .
C28 C -0.1634(3) 0.1965(3) 0.3539(2) 0.0465(11) Uani 1 1 d . . . . .
H28A H -0.2150 0.1841 0.3759 0.056 Uiso 1 1 calc R U . . .
H28B H -0.1202 0.1530 0.3598 0.056 Uiso 1 1 calc R U . . .
C29 C 0.0844(3) 0.1611(2) 0.4519(2) 0.0437(11) Uani 1 1 d . . . . .
H29A H 0.0392 0.1212 0.4555 0.052 Uiso 1 1 calc R U . . .
H29B H 0.0966 0.1915 0.4955 0.052 Uiso 1 1 calc R U . . .
C30 C 0.1771(3) 0.1259(2) 0.4464(2) 0.0426(11) Uani 1 1 d . . . . .
C31 C 0.2962(4) 0.1138(3) 0.3765(3) 0.0618(14) Uani 1 1 d . . . . .
H31A H 0.3483 0.1224 0.4197 0.074 Uiso 1 1 calc R U . . .
H31B H 0.3114 0.1425 0.3379 0.074 Uiso 1 1 calc R U . . .
C32 C 0.2951(4) 0.0306(3) 0.3578(2) 0.0602(14) Uani 1 1 d . . . . .
H32A H 0.3609 0.0143 0.3619 0.072 Uiso 1 1 calc R U . . .
H32B H 0.2717 0.0021 0.3929 0.072 Uiso 1 1 calc R U . . .
C33 C 0.1333(3) -0.0011(3) 0.2827(2) 0.0468(12) Uani 1 1 d . . . . .
H33A H 0.1160 0.0313 0.3181 0.056 Uiso 1 1 calc R U . . .
H33B H 0.1247 -0.0535 0.2955 0.056 Uiso 1 1 calc R U . . .
C34 C 0.0668(3) 0.0150(2) 0.2103(2) 0.0440(11) Uani 1 1 d . . . . .
H34A H 0.0825 -0.0186 0.1752 0.053 Uiso 1 1 calc R U . . .
H34B H 0.0008 0.0042 0.2114 0.053 Uiso 1 1 calc R U . . .
C35 C 0.1221(3) 0.1141(2) 0.14228(19) 0.0374(10) Uani 1 1 d . . . . .
C36 C 0.1224(3) 0.1967(2) 0.1250(2) 0.0428(11) Uani 1 1 d . . . . .
H36A H 0.1886 0.2132 0.1310 0.051 Uiso 1 1 calc R U . . .
H36B H 0.0875 0.2044 0.0749 0.051 Uiso 1 1 calc R U . . .
C37 C 0.2764(4) -0.0549(3) 0.2572(3) 0.0627(14) Uani 1 1 d . . . . .
H37A H 0.2264 -0.0776 0.2186 0.075 Uiso 1 1 calc R U . . .
H37B H 0.2960 -0.0926 0.2951 0.075 Uiso 1 1 calc R U . . .
C38 C 0.3611(4) -0.0358(3) 0.2294(3) 0.0656(15) Uani 1 1 d . . . . .
C39 C 0.4335(6) 0.0633(4) 0.1685(4) 0.099(2) Uani 1 1 d . . . . .
H39A H 0.4277 0.0360 0.1237 0.119 Uiso 1 1 calc R U . . .
H39B H 0.4984 0.0553 0.1991 0.119 Uiso 1 1 calc R U . . .
C40 C 0.4178(4) 0.1456(3) 0.1531(3) 0.0642(15) Uani 1 1 d . . . . .
C41 C 0.3921(4) 0.1712(4) 0.0836(3) 0.0766(17) Uani 1 1 d . . . . .
H41 H 0.3844 0.1368 0.0458 0.092 Uiso 1 1 calc R U . . .
C42 C 0.3775(5) 0.2475(5) 0.0693(5) 0.101(2) Uani 1 1 d . . . . .
H42 H 0.3633 0.2643 0.0218 0.121 Uiso 1 1 calc R U . . .
C43 C 0.3831(5) 0.2973(5) 0.1210(5) 0.100(2) Uani 1 1 d . . . . .
H43 H 0.3711 0.3484 0.1099 0.120 Uiso 1 1 calc R U . . .
C44 C 0.4061(5) 0.2744(5) 0.1896(5) 0.102(2) Uani 1 1 d . . . . .
H44 H 0.4102 0.3101 0.2259 0.122 Uiso 1 1 calc R U . . .
C45 C 0.4239(4) 0.1980(5) 0.2078(3) 0.0812(19) Uani 1 1 d . . . . .
H45 H 0.4396 0.1825 0.2557 0.097 Uiso 1 1 calc R U . . .
C46 C 0.5314(5) 0.3532(5) 0.4053(4) 0.109(3) Uani 1 1 d . . . . .
H46 H 0.5525 0.3712 0.3638 0.130 Uiso 1 1 calc R U . . .
O8W O 0.4223(8) 0.9052(5) 0.5009(5) 0.232(5) Uani 1 1 d . . . . .
O9W O 0.5181(6) 0.9494(6) 0.4557(6) 0.230(4) Uani 1 1 d . . . . .
O10W O 0.6062(8) 0.0354(6) 0.3685(5) 0.236(5) Uani 1 1 d . . . . .

loop_
_atom_site_aniso_label
_atom_site_aniso_U_11
_atom_site_aniso_U_22
_atom_site_aniso_U_33
_atom_site_aniso_U_23
_atom_site_aniso_U_13
_atom_site_aniso_U_12
Cl1 0.179(3) 0.150(3) 0.1232(18) 0.0133(15) 0.0238(17) -0.0132(19)
Cl2 0.163(2) 0.153(3) 0.1294(19) 0.0092(16) -0.0191(16) -0.0053(18)
Cl3 0.0742(15) 0.418(6) 0.1183(18) 0.067(2) 0.0290(12) 0.059(2)
O1 0.0561(19) 0.0385(18) 0.0270(12) -0.0008(11) 0.0152(11) 0.0101(14)
O2 0.080(2) 0.0340(19) 0.0317(14) -0.0022(12) 0.0173(14) -0.0067(16)
O3 0.0590(19) 0.0305(17) 0.0271(12) 0.0032(11) 0.0180(12) 0.0112(14)
O4 0.049(2) 0.069(2) 0.0329(14) -0.0089(14) 0.0124(13) 0.0061(17)
O5 0.072(2) 0.051(2) 0.0484(17) 0.0091(15) 0.0029(15) 0.0143(18)
O6 0.073(2) 0.041(2) 0.0447(15) -0.0003(13) 0.0279(15) 0.0118(17)
O7 0.149(5) 0.107(4) 0.169(5) 0.051(4) 0.113(4) 0.073(4)
N1 0.055(2) 0.049(3) 0.0434(19) -0.0030(16) 0.0192(16) 0.009(2)
N2 0.058(2) 0.033(2) 0.0375(17) 0.0029(14) 0.0187(16) 0.0081(18)
N3 0.055(3) 0.043(2) 0.0454(19) -0.0024(16) 0.0190(17) 0.0078(19)
N4 0.073(3) 0.077(4) 0.115(4) 0.028(3) 0.051(3) 0.025(3)
C1 0.057(3) 0.035(3) 0.0214(16) 0.0021(16) 0.0168(16) 0.014(2)
C2 0.052(3) 0.046(3) 0.0288(18) 0.0052(17) 0.0200(18) 0.007(2)
C3 0.057(3) 0.057(3) 0.041(2) 0.011(2) 0.024(2) 0.013(3)
C4 0.076(4) 0.044(3) 0.040(2) 0.006(2) 0.028(2) 0.023(3)
C5 0.070(3) 0.038(3) 0.0306(19) -0.0031(17) 0.0168(19) 0.004(2)
C6 0.052(3) 0.041(3) 0.0219(16) 0.0011(16) 0.0119(16) 0.011(2)
C7 0.058(3) 0.045(3) 0.0261(18) -0.0046(17) 0.0057(17) 0.006(2)
C8 0.040(3) 0.036(3) 0.042(2) -0.0040(18) 0.0085(17) 0.001(2)
C9 0.056(3) 0.048(3) 0.054(3) -0.013(2) 0.011(2) -0.003(2)
C10 0.070(4) 0.038(3) 0.072(3) -0.012(2) 0.008(3) -0.007(3)
C11 0.057(3) 0.036(3) 0.065(3) 0.006(2) 0.017(2) -0.004(2)
C12 0.043(3) 0.037(3) 0.050(2) 0.0020(19) 0.0183(19) 0.003(2)
C13 0.043(3) 0.028(3) 0.038(2) 0.0008(16) 0.0085(17) -0.0022(19)
C14 0.062(3) 0.036(3) 0.049(2) 0.0056(19) 0.030(2) 0.000(2)
C15 0.067(3) 0.037(3) 0.0315(19) 0.0049(17) 0.028(2) 0.009(2)
C16 0.088(4) 0.035(3) 0.045(2) 0.010(2) 0.037(3) 0.010(3)
C17 0.083(4) 0.053(4) 0.039(2) 0.018(2) 0.023(2) 0.035(3)
C18 0.063(3) 0.054(3) 0.034(2) 0.005(2) 0.0122(19) 0.019(3)
C19 0.059(3) 0.042(3) 0.0248(18) -0.0025(17) 0.0158(18) 0.007(2)
C20 0.063(3) 0.036(3) 0.0267(18) 0.0018(16) 0.0206(18) 0.011(2)
C21 0.057(3) 0.052(3) 0.0278(18) -0.0077(18) 0.0011(17) 0.006(2)
C22 0.049(3) 0.042(3) 0.036(2) -0.0069(18) 0.0076(18) -0.005(2)
C23 0.056(3) 0.054(3) 0.051(3) -0.004(2) 0.000(2) -0.005(3)
C24 0.041(3) 0.076(4) 0.073(3) 0.002(3) 0.009(2) -0.004(3)
C25 0.046(3) 0.063(4) 0.069(3) -0.003(3) 0.023(2) -0.008(3)
C26 0.048(3) 0.042(3) 0.048(2) -0.0070(19) 0.019(2) -0.009(2)
C27 0.038(3) 0.041(3) 0.043(2) -0.0084(18) 0.0085(18) 0.001(2)
C28 0.052(3) 0.046(3) 0.049(2) 0.002(2) 0.027(2) -0.006(2)
C29 0.069(3) 0.034(3) 0.0321(19) 0.0071(17) 0.0213(19) 0.014(2)
C30 0.057(3) 0.032(3) 0.037(2) -0.0065(18) 0.0083(19) -0.002(2)
C31 0.048(3) 0.069(4) 0.070(3) -0.020(3) 0.019(2) 0.001(3)
C32 0.056(3) 0.069(4) 0.054(3) -0.003(2) 0.013(2) 0.024(3)
C33 0.067(3) 0.035(3) 0.045(2) 0.0047(19) 0.027(2) 0.001(2)
C34 0.055(3) 0.036(3) 0.043(2) -0.0010(18) 0.0173(19) -0.004(2)
C35 0.050(3) 0.035(3) 0.0275(18) -0.0007(16) 0.0107(17) 0.007(2)
C36 0.064(3) 0.034(3) 0.036(2) 0.0018(17) 0.0227(19) 0.009(2)
C37 0.085(4) 0.048(3) 0.064(3) -0.002(2) 0.035(3) 0.020(3)
C38 0.085(4) 0.060(4) 0.061(3) 0.009(3) 0.036(3) 0.030(3)
C39 0.109(6) 0.093(6) 0.117(5) 0.024(4) 0.068(5) 0.029(4)
C40 0.057(3) 0.070(4) 0.072(3) 0.006(3) 0.030(3) 0.007(3)
C41 0.072(4) 0.084(5) 0.072(4) 0.010(3) 0.016(3) -0.004(4)
C42 0.072(5) 0.126(8) 0.099(5) 0.044(5) 0.014(4) 0.003(5)
C43 0.078(5) 0.099(7) 0.125(7) 0.020(5) 0.030(5) 0.012(4)
C44 0.069(5) 0.088(6) 0.156(8) -0.046(6) 0.042(5) -0.009(4)
C45 0.060(4) 0.115(6) 0.070(3) -0.008(4) 0.019(3) 0.006(4)
C46 0.087(5) 0.144(8) 0.095(5) 0.039(5) 0.023(4) 0.002(5)
O8W 0.258(11) 0.137(7) 0.229(10) -0.009(6) -0.060(8) 0.075(7)
O9W 0.142(7) 0.253(11) 0.236(9) 0.046(8) -0.051(6) 0.065(7)
O10W 0.303(12) 0.247(10) 0.162(7) 0.084(7) 0.070(7) 0.121(9)

loop_
_atom_type_symbol
_atom_type_description
_atom_type_scat_dispersion_real
_atom_type_scat_dispersion_imag
_atom_type_scat_source
C C 0.0033 0.0016 'International Tables Vol C Tables 4.2.6.8 and 6.1.1.4'
H H 0.0000 0.0000 'International Tables Vol C Tables 4.2.6.8 and 6.1.1.4'
N N 0.0061 0.0033 'International Tables Vol C Tables 4.2.6.8 and 6.1.1.4'
O O 0.0106 0.0060 'International Tables Vol C Tables 4.2.6.8 and 6.1.1.4'
Cl Cl 0.1484 0.1585 'International Tables Vol C Tables 4.2.6.8 and 6.1.1.4'

loop_
_geom_angle_atom_site_label_1
_geom_angle_atom_site_label_2
_geom_angle_atom_site_label_3
_geom_angle
_geom_angle_site_symmetry_1
_geom_angle_site_symmetry_3
_geom_angle_publ_flag
C1 O1 C29 114.7(3) . . ?
C13 O2 H2 109.5 . . ?
C20 O3 C36 114.4(3) . . ?
C27 O4 H4 109.5 . . ?
C30 N1 C31 122.0(4) . . ?
C30 N1 H1 119.0 . . ?
C31 N1 H1 119.0 . . ?
C35 N2 C34 123.6(3) . . ?
C35 N2 H2A 118.2 . . ?
C34 N2 H2A 118.2 . . ?
C32 N3 C33 113.3(3) . . ?
C32 N3 C37 110.2(4) . . ?
C33 N3 C37 111.1(4) . . ?
C38 N4 C39 126.6(5) . . ?
C38 N4 H4A 116.7 . . ?
C39 N4 H4A 116.7 . . ?
C2 C1 O1 117.1(4) . . ?
C2 C1 C6 123.9(4) . . ?
O1 C1 C6 118.9(4) . . ?
C1 C2 C3 116.6(4) . . ?
C1 C2 C28 123.3(4) . . ?
C3 C2 C28 120.0(4) . . ?
C4 C3 C2 121.2(4) . . ?
C4 C3 H3 119.4 . . ?
C2 C3 H3 119.4 . . ?
C5 C4 C3 119.6(4) . . ?
C5 C4 H4B 120.2 . . ?
C3 C4 H4B 120.2 . . ?
C4 C5 C6 122.1(4) . . ?
C4 C5 H5 119.0 . . ?
C6 C5 H5 119.0 . . ?
C5 C6 C1 116.5(4) . . ?
C5 C6 C7 119.9(4) . . ?
C1 C6 C7 123.6(4) . . ?
C6 C7 C8 112.4(3) . . ?
C6 C7 H7A 109.1 . . ?
C8 C7 H7A 109.1 . . ?
C6 C7 H7B 109.1 . . ?
C8 C7 H7B 109.1 . . ?
H7A C7 H7B 107.8 . . ?
C9 C8 C13 118.8(4) . . ?
C9 C8 C7 120.4(4) . . ?
C13 C8 C7 120.8(4) . . ?
C8 C9 C10 120.4(4) . . ?
C8 C9 H9 119.8 . . ?
C10 C9 H9 119.8 . . ?
C11 C10 C9 120.2(5) . . ?
C11 C10 H10 119.9 . . ?
C9 C10 H10 119.9 . . ?
C10 C11 C12 121.5(5) . . ?
C10 C11 H11 119.2 . . ?
C12 C11 H11 119.2 . . ?
C11 C12 C13 117.7(4) . . ?
C11 C12 C14 120.4(4) . . ?
C13 C12 C14 121.8(4) . . ?
O2 C13 C8 116.7(3) . . ?
O2 C13 C12 122.0(4) . . ?
C8 C13 C12 121.2(4) . . ?
C15 C14 C12 113.1(3) . . ?
C15 C14 H14A 109.0 . . ?
C12 C14 H14A 109.0 . . ?
C15 C14 H14B 109.0 . . ?
C12 C14 H14B 109.0 . . ?
H14A C14 H14B 107.8 . . ?
C16 C15 C20 116.1(4) . . ?
C16 C15 C14 121.8(4) . . ?
C20 C15 C14 122.1(4) . . ?
C17 C16 C15 121.7(5) . . ?
C17 C16 H16 119.2 . . ?
C15 C16 H16 119.1 . . ?
C18 C17 C16 120.8(4) . . ?
C18 C17 H17 119.6 . . ?
C16 C17 H17 119.6 . . ?
C17 C18 C19 120.8(5) . . ?
C17 C18 H18 119.6 . . ?
C19 C18 H18 119.6 . . ?
C20 C19 C18 117.2(4) . . ?
C20 C19 C21 122.7(4) . . ?
C18 C19 C21 120.1(4) . . ?
C19 C20 O3 119.4(4) . . ?
C19 C20 C15 123.1(4) . . ?
O3 C20 C15 117.4(4) . . ?
C19 C21 C22 113.1(3) . . ?
C19 C21 H21A 109.0 . . ?
C22 C21 H21A 109.0 . . ?
C19 C21 H21B 109.0 . . ?
C22 C21 H21B 109.0 . . ?
H21A C21 H21B 107.8 . . ?
C27 C22 C23 117.0(4) . . ?
C27 C22 C21 123.0(4) . . ?
C23 C22 C21 120.0(4) . . ?
C24 C23 C22 121.0(4) . . ?
C24 C23 H23 119.5 . . ?
C22 C23 H23 119.5 . . ?
C25 C24 C23 120.3(5) . . ?
C25 C24 H24 119.8 . . ?
C23 C24 H24 119.8 . . ?
C24 C25 C26 121.6(5) . . ?
C24 C25 H25 119.2 . . ?
C26 C25 H25 119.2 . . ?
C27 C26 C25 117.3(4) . . ?
C27 C26 C28 121.5(4) . . ?
C25 C26 C28 121.1(4) . . ?
O4 C27 C22 116.3(4) . . ?
O4 C27 C26 120.7(4) . . ?
C22 C27 C26 122.8(4) . . ?
C2 C28 C26 111.2(3) . . ?
C2 C28 H28A 109.4 . . ?
C26 C28 H28A 109.4 . . ?
C2 C28 H28B 109.4 . . ?
C26 C28 H28B 109.4 . . ?
H28A C28 H28B 108.0 . . ?
O1 C29 C30 111.8(3) . . ?
O1 C29 H29A 109.2 . . ?
C30 C29 H29A 109.2 . . ?
O1 C29 H29B 109.3 . . ?
C30 C29 H29B 109.3 . . ?
H29A C29 H29B 107.9 . . ?
O5 C30 N1 124.2(4) . . ?
O5 C30 C29 119.2(4) . . ?
N1 C30 C29 116.6(4) . . ?
N1 C31 C32 116.4(4) . . ?
N1 C31 H31A 108.2 . . ?
C32 C31 H31A 108.2 . . ?
N1 C31 H31B 108.2 . . ?
C32 C31 H31B 108.2 . . ?
H31A C31 H31B 107.3 . . ?
N3 C32 C31 114.7(4) . . ?
N3 C32 H32A 108.6 . . ?
C31 C32 H32A 108.6 . . ?
N3 C32 H32B 108.6 . . ?
C31 C32 H32B 108.6 . . ?
H32A C32 H32B 107.6 . . ?
N3 C33 C34 113.0(3) . . ?
N3 C33 H33A 109.0 . . ?
C34 C33 H33A 109.0 . . ?
N3 C33 H33B 109.0 . . ?
C34 C33 H33B 109.0 . . ?
H33A C33 H33B 107.8 . . ?
N2 C34 C33 112.7(4) . . ?
N2 C34 H34A 109.1 . . ?
C33 C34 H34A 109.1 . . ?
N2 C34 H34B 109.1 . . ?
C33 C34 H34B 109.0 . . ?
H34A C34 H34B 107.8 . . ?
O6 C35 N2 125.4(4) . . ?
O6 C35 C36 117.1(4) . . ?
N2 C35 C36 117.5(3) . . ?
O3 C36 C35 112.6(3) . . ?
O3 C36 H36A 109.1 . . ?
C35 C36 H36A 109.1 . . ?
O3 C36 H36B 109.1 . . ?
C35 C36 H36B 109.1 . . ?
H36A C36 H36B 107.8 . . ?
N3 C37 C38 113.5(4) . . ?
N3 C37 H37A 108.9 . . ?
C38 C37 H37A 108.9 . . ?
N3 C37 H37B 108.9 . . ?
C38 C37 H37B 108.9 . . ?
H37A C37 H37B 107.7 . . ?
O7 C38 N4 121.9(6) . . ?
O7 C38 C37 121.8(5) . . ?
N4 C38 C37 116.3(5) . . ?
N4 C39 C40 111.1(5) . . ?
N4 C39 H39A 109.4 . . ?
C40 C39 H39A 109.4 . . ?
N4 C39 H39B 109.4 . . ?
C40 C39 H39B 109.4 . . ?
H39A C39 H39B 108.0 . . ?
C41 C40 C45 118.1(6) . . ?
C41 C40 C39 120.3(6) . . ?
C45 C40 C39 121.5(6) . . ?
C40 C41 C42 120.4(7) . . ?
C40 C41 H41 119.8 . . ?
C42 C41 H41 119.8 . . ?
C43 C42 C41 121.5(7) . . ?
C43 C42 H42 119.2 . . ?
C41 C42 H42 119.2 . . ?
C42 C43 C44 119.9(8) . . ?
C42 C43 H43 120.0 . . ?
C44 C43 H43 120.1 . . ?
C43 C44 C45 121.3(7) . . ?
C43 C44 H44 119.3 . . ?
C45 C44 H44 119.4 . . ?
C40 C45 C44 118.7(6) . . ?
C40 C45 H45 120.7 . . ?
C44 C45 H45 120.7 . . ?
Cl3 C46 Cl2 112.0(5) . . ?
Cl3 C46 Cl1 112.3(5) . . ?
Cl2 C46 Cl1 107.1(4) . . ?
Cl3 C46 H46 108.5 . . ?
Cl2 C46 H46 108.5 . . ?
Cl1 C46 H46 108.5 . . ?

loop_
_geom_bond_atom_site_label_1
_geom_bond_atom_site_label_2
_geom_bond_distance
_geom_bond_site_symmetry_2
_geom_bond_publ_flag
Cl1 C46 1.774(9) . ?
Cl2 C46 1.737(8) . ?
Cl3 C46 1.694(8) . ?
O1 C1 1.402(5) . ?
O1 C29 1.426(5) . ?
O2 C13 1.365(5) . ?
O2 H2 0.8200 . ?
O3 C20 1.400(5) . ?
O3 C36 1.438(4) . ?
O4 C27 1.379(5) . ?
O4 H4 0.8204 . ?
O5 C30 1.232(5) . ?
O6 C35 1.226(5) . ?
O7 C38 1.204(6) . ?
N1 C30 1.341(5) . ?
N1 C31 1.459(6) . ?
N1 H1 0.8600 . ?
N2 C35 1.327(5) . ?
N2 C34 1.438(5) . ?
N2 H2A 0.8600 . ?
N3 C32 1.463(6) . ?
N3 C33 1.467(6) . ?
N3 C37 1.476(6) . ?
N4 C38 1.312(7) . ?
N4 C39 1.461(8) . ?
N4 H4A 0.8600 . ?
C1 C2 1.384(6) . ?
C1 C6 1.403(6) . ?
C2 C3 1.406(6) . ?
C2 C28 1.500(6) . ?
C3 C4 1.389(7) . ?
C3 H3 0.9300 . ?
C4 C5 1.373(7) . ?
C4 H4B 0.9300 . ?
C5 C6 1.390(6) . ?
C5 H5 0.9300 . ?
C6 C7 1.512(6) . ?
C7 C8 1.519(6) . ?
C7 H7A 0.9700 . ?
C7 H7B 0.9700 . ?
C8 C9 1.381(6) . ?
C8 C13 1.388(5) . ?
C9 C10 1.382(7) . ?
C9 H9 0.9300 . ?
C10 C11 1.364(7) . ?
C10 H10 0.9300 . ?
C11 C12 1.383(6) . ?
C11 H11 0.9300 . ?
C12 C13 1.405(6) . ?
C12 C14 1.522(6) . ?
C14 C15 1.513(7) . ?
C14 H14A 0.9700 . ?
C14 H14B 0.9700 . ?
C15 C16 1.384(6) . ?
C15 C20 1.415(6) . ?
C16 C17 1.377(7) . ?
C16 H16 0.9300 . ?
C17 C18 1.365(7) . ?
C17 H17 0.9300 . ?
C18 C19 1.398(6) . ?
C18 H18 0.9300 . ?
C19 C20 1.388(6) . ?
C19 C21 1.499(7) . ?
C21 C22 1.515(6) . ?
C21 H21A 0.9700 . ?
C21 H21B 0.9700 . ?
C22 C27 1.386(6) . ?
C22 C23 1.401(6) . ?
C23 C24 1.377(7) . ?
C23 H23 0.9300 . ?
C24 C25 1.351(7) . ?
C24 H24 0.9300 . ?
C25 C26 1.395(7) . ?
C25 H25 0.9300 . ?
C26 C27 1.388(6) . ?
C26 C28 1.528(6) . ?
C28 H28A 0.9700 . ?
C28 H28B 0.9700 . ?
C29 C30 1.496(6) . ?
C29 H29A 0.9700 . ?
C29 H29B 0.9700 . ?
C31 C32 1.507(7) . ?
C31 H31A 0.9700 . ?
C31 H31B 0.9700 . ?
C32 H32A 0.9700 . ?
C32 H32B 0.9700 . ?
C33 C34 1.491(6) . ?
C33 H33A 0.9700 . ?
C33 H33B 0.9700 . ?
C34 H34A 0.9700 . ?
C34 H34B 0.9700 . ?
C35 C36 1.490(6) . ?
C36 H36A 0.9700 . ?
C36 H36B 0.9700 . ?
C37 C38 1.491(8) . ?
C37 H37A 0.9700 . ?
C37 H37B 0.9700 . ?
C39 C40 1.482(9) . ?
C39 H39A 0.9700 . ?
C39 H39B 0.9700 . ?
C40 C41 1.366(8) . ?
C40 C45 1.384(8) . ?
C41 C42 1.375(10) . ?
C41 H41 0.9300 . ?
C42 C43 1.312(11) . ?
C42 H42 0.9300 . ?
C43 C44 1.335(11) . ?
C43 H43 0.9300 . ?
C44 C45 1.395(10) . ?
C44 H44 0.9300 . ?
C45 H45 0.9300 . ?
C46 H46 0.9800 . ?

loop_
_geom_torsion_atom_site_label_1
_geom_torsion_atom_site_label_2
_geom_torsion_atom_site_label_3
_geom_torsion_atom_site_label_4
_geom_torsion
_geom_torsion_site_symmetry_1
_geom_torsion_site_symmetry_2
_geom_torsion_site_symmetry_3
_geom_torsion_site_symmetry_4
_geom_torsion_publ_flag
C29 O1 C1 C2 -98.5(4) . . . . ?
C29 O1 C1 C6 83.5(4) . . . . ?
O1 C1 C2 C3 178.8(3) . . . . ?
C6 C1 C2 C3 -3.4(5) . . . . ?
O1 C1 C2 C28 -5.8(5) . . . . ?
C6 C1 C2 C28 172.0(3) . . . . ?
C1 C2 C3 C4 -0.1(5) . . . . ?
C28 C2 C3 C4 -175.7(3) . . . . ?
C2 C3 C4 C5 2.5(6) . . . . ?
C3 C4 C5 C6 -1.6(6) . . . . ?
C4 C5 C6 C1 -1.7(5) . . . . ?
C4 C5 C6 C7 176.3(3) . . . . ?
C2 C1 C6 C5 4.3(5) . . . . ?
O1 C1 C6 C5 -177.9(3) . . . . ?
C2 C1 C6 C7 -173.6(3) . . . . ?
O1 C1 C6 C7 4.2(5) . . . . ?
C5 C6 C7 C8 -73.2(4) . . . . ?
C1 C6 C7 C8 104.6(4) . . . . ?
C6 C7 C8 C9 100.1(5) . . . . ?
C6 C7 C8 C13 -79.9(5) . . . . ?
C13 C8 C9 C10 2.1(7) . . . . ?
C7 C8 C9 C10 -177.9(4) . . . . ?
C8 C9 C10 C11 -1.6(8) . . . . ?
C9 C10 C11 C12 1.1(8) . . . . ?
C10 C11 C12 C13 -1.2(7) . . . . ?
C10 C11 C12 C14 -179.3(5) . . . . ?
C9 C8 C13 O2 176.7(4) . . . . ?
C7 C8 C13 O2 -3.3(6) . . . . ?
C9 C8 C13 C12 -2.2(6) . . . . ?
C7 C8 C13 C12 177.8(4) . . . . ?
C11 C12 C13 O2 -177.1(4) . . . . ?
C14 C12 C13 O2 0.9(7) . . . . ?
C11 C12 C13 C8 1.7(6) . . . . ?
C14 C12 C13 C8 179.8(4) . . . . ?
C11 C12 C14 C15 -103.9(5) . . . . ?
C13 C12 C14 C15 78.1(5) . . . . ?
C12 C14 C15 C16 83.7(5) . . . . ?
C12 C14 C15 C20 -95.1(5) . . . . ?
C20 C15 C16 C17 1.2(6) . . . . ?
C14 C15 C16 C17 -177.7(4) . . . . ?
C15 C16 C17 C18 2.6(6) . . . . ?
C16 C17 C18 C19 -2.0(6) . . . . ?
C17 C18 C19 C20 -2.3(6) . . . . ?
C17 C18 C19 C21 176.7(4) . . . . ?
C18 C19 C20 O3 -175.7(3) . . . . ?
C21 C19 C20 O3 5.2(5) . . . . ?
C18 C19 C20 C15 6.4(5) . . . . ?
C21 C19 C20 C15 -172.7(3) . . . . ?
C36 O3 C20 C19 87.9(4) . . . . ?
C36 O3 C20 C15 -94.1(4) . . . . ?
C16 C15 C20 C19 -5.8(5) . . . . ?
C14 C15 C20 C19 173.1(3) . . . . ?
C16 C15 C20 O3 176.3(3) . . . . ?
C14 C15 C20 O3 -4.9(5) . . . . ?
C20 C19 C21 C22 99.6(5) . . . . ?
C18 C19 C21 C22 -79.4(4) . . . . ?
C19 C21 C22 C27 -83.2(5) . . . . ?
C19 C21 C22 C23 97.0(5) . . . . ?
C27 C22 C23 C24 -0.4(7) . . . . ?
C21 C22 C23 C24 179.3(5) . . . . ?
C22 C23 C24 C25 0.3(8) . . . . ?
C23 C24 C25 C26 -0.6(8) . . . . ?
C24 C25 C26 C27 1.1(7) . . . . ?
C24 C25 C26 C28 178.5(5) . . . . ?
C23 C22 C27 O4 177.1(4) . . . . ?
C21 C22 C27 O4 -2.7(6) . . . . ?
C23 C22 C27 C26 1.0(7) . . . . ?
C21 C22 C27 C26 -178.8(4) . . . . ?
C25 C26 C27 O4 -177.2(4) . . . . ?
C28 C26 C27 O4 5.4(6) . . . . ?
C25 C26 C27 C22 -1.3(7) . . . . ?
C28 C26 C27 C22 -178.7(4) . . . . ?
C1 C2 C28 C26 -98.4(5) . . . . ?
C3 C2 C28 C26 76.9(5) . . . . ?
C27 C26 C28 C2 76.2(5) . . . . ?
C25 C26 C28 C2 -101.1(5) . . . . ?
C1 O1 C29 C30 -147.4(4) . . . . ?
C31 N1 C30 O5 -1.1(7) . . . . ?
C31 N1 C30 C29 -179.5(4) . . . . ?
O1 C29 C30 O5 -176.6(4) . . . . ?
O1 C29 C30 N1 2.0(5) . . . . ?
C30 N1 C31 C32 69.8(6) . . . . ?
C33 N3 C32 C31 -85.6(5) . . . . ?
C37 N3 C32 C31 149.2(4) . . . . ?
N1 C31 C32 N3 71.1(6) . . . . ?
C32 N3 C33 C34 153.3(4) . . . . ?
C37 N3 C33 C34 -82.0(5) . . . . ?
C35 N2 C34 C33 100.4(5) . . . . ?
N3 C33 C34 N2 -60.5(5) . . . . ?
C34 N2 C35 O6 1.5(6) . . . . ?
C34 N2 C35 C36 -179.2(4) . . . . ?
C20 O3 C36 C35 -144.6(4) . . . . ?
O6 C35 C36 O3 -172.1(4) . . . . ?
N2 C35 C36 O3 8.6(5) . . . . ?
C32 N3 C37 C38 -78.3(5) . . . . ?
C33 N3 C37 C38 155.3(4) . . . . ?
C39 N4 C38 O7 3.5(11) . . . . ?
C39 N4 C38 C37 -174.3(6) . . . . ?
N3 C37 C38 O7 153.2(6) . . . . ?
N3 C37 C38 N4 -28.9(7) . . . . ?
C38 N4 C39 C40 -174.9(6) . . . . ?
N4 C39 C40 C41 -116.4(6) . . . . ?
N4 C39 C40 C45 60.4(9) . . . . ?
C45 C40 C41 C42 3.1(9) . . . . ?
C39 C40 C41 C42 180.0(6) . . . . ?
C40 C41 C42 C43 -3.3(11) . . . . ?
C41 C42 C43 C44 1.9(12) . . . . ?
C42 C43 C44 C45 -0.4(11) . . . . ?
C41 C40 C45 C44 -1.6(9) . . . . ?
C39 C40 C45 C44 -178.5(6) . . . . ?
C43 C44 C45 C40 0.3(10) . . . . ?
